data_1558437
loop_
_publ_author_name
'Arunkumar, Dandavathi'
'Samshuddin, Seranthimata'
'Ansar, Mhammed'
'Mague, Joel T.'
'Ramli, Youssef'

_publ_section_title
;
 4-[(<i>E</i>)-3-(4-Methylphenyl)-3-oxoprop-1-en-1-yl]benzonitrile
;
_journal_coeditor_code VM4044
_journal_issue 6
_journal_name_full IUCrData
_journal_page_first x200800
_journal_paper_doi 10.1107/S2414314620008007
_journal_volume 5
_journal_year 2020
_chemical_formula_iupac 'C17 H13 N O'
_chemical_formula_moiety 'C17 H13 N O'
_chemical_formula_sum 'C17 H13 N O'
_chemical_formula_weight 247.28
_chemical_name_systematic
;
4-[(<i>E</i>)-3-(4-Methylphenyl)-3-oxoprop-1-en-1-yl]benzonitrile
;
_space_group_crystal_system triclinic
_space_group_IT_number 2
_space_group_name_Hall '-P 1'
_space_group_name_H-M_alt 'P -1'
_atom_sites_solution_hydrogens geom
_atom_sites_solution_primary dual
_atom_sites_solution_secondary difmap
_audit_creation_method SHELXL-2018/1
_cell_angle_alpha 102.195(2)
_cell_angle_beta 90.649(2)
_cell_angle_gamma 90.454(2)
_cell_formula_units_Z 2
_cell_length_a 5.8686(2)
_cell_length_b 7.4955(3)
_cell_length_c 15.2792(5)
_cell_measurement_reflns_used 3797
_cell_measurement_temperature 296(2)
_cell_measurement_theta_max 72.316
_cell_measurement_theta_min 2.959
_cell_volume 656.86(4)
_computing_cell_refinement
;
<i>SAINT</i> (Bruker, 2016)
;
_computing_data_collection
;
<i>APEX3</i> (Bruker, 2016)
;
_computing_data_reduction
;
<i>SAINT</i>  (Bruker, 2016)
;
_computing_molecular_graphics
;
<i>DIAMOND</i> (Brandenburg & Putz, 2012)
;
_computing_publication_material
;
<i>SHELXTL</i> (Sheldrick, 2008)
;
_computing_structure_refinement
;
<i>SHELXL2018/3</i> (Sheldrick, 2015<i>b</i>)
;
_computing_structure_solution
;
<i>SHELXT/5</i> (Sheldrick, 2015<i>a</i>)
;
_diffrn_ambient_temperature 296(2)
_diffrn_measured_fraction_theta_full 0.951
_diffrn_measured_fraction_theta_max 0.934
_diffrn_measurement_device_type 'Bruker D8 VENTURE PHOTON 100 CMOS'
_diffrn_measurement_method '\w scans'
_diffrn_radiation_monochromator mirror
_diffrn_radiation_type CuK\a
_diffrn_radiation_wavelength 1.54178
_diffrn_reflns_av_R_equivalents 0.0293
_diffrn_reflns_av_unetI/netI 0.0455
_diffrn_reflns_limit_h_max 7
_diffrn_reflns_limit_h_min -6
_diffrn_reflns_limit_k_max 9
_diffrn_reflns_limit_k_min -8
_diffrn_reflns_limit_l_max 18
_diffrn_reflns_limit_l_min -17
_diffrn_reflns_number 4923
_diffrn_reflns_theta_full 68.000
_diffrn_reflns_theta_max 72.356
_diffrn_reflns_theta_min 2.959
_diffrn_source 'INCOATEC I\mS micro--focus source'
_exptl_absorpt_coefficient_mu 0.613
_exptl_absorpt_correction_T_max 0.88
_exptl_absorpt_correction_T_min 0.85
_exptl_absorpt_correction_type multi-scan
_exptl_absorpt_process_details
;
(<i>SADABS</i>; Krause <i>et al.</i>, 2015)
;
_exptl_crystal_colour colourless
_exptl_crystal_density_diffrn 1.250
_exptl_crystal_density_method 'not measured'
_exptl_crystal_description block
_exptl_crystal_F_000 260
_exptl_crystal_size_max 0.277
_exptl_crystal_size_mid 0.267
_exptl_crystal_size_min 0.218
_refine_diff_density_max 0.213
_refine_diff_density_min -0.204
_refine_ls_extinction_coef 0.045(6)
_refine_ls_extinction_expression Fc^*^=kFc[1+0.001xFc^2^\l^3^/sin(2\q)]^-1/4^
_refine_ls_extinction_method
;
<i>SHELXL 2018/3</i> (Sheldrick, 2015<i>b</i>)
;
_refine_ls_goodness_of_fit_ref 1.085
_refine_ls_hydrogen_treatment constr
_refine_ls_matrix_type full
_refine_ls_number_parameters 174
_refine_ls_number_reflns 2432
_refine_ls_number_restraints 0
_refine_ls_restrained_S_all 1.085
_refine_ls_R_factor_all 0.0669
_refine_ls_R_factor_gt 0.0593
_refine_ls_shift/su_max 0.000
_refine_ls_shift/su_mean 0.000
_refine_ls_structure_factor_coef Fsqd
_refine_ls_weighting_details 'w=1/[\s^2^(Fo^2^)+(0.1069P)^2^+0.0967P] where P=(Fo^2^+2Fc^2^)/3'
_refine_ls_weighting_scheme calc
_refine_ls_wR_factor_gt 0.1785
_refine_ls_wR_factor_ref 0.1880
_reflns_number_gt 2010
_reflns_number_total 2432
_reflns_threshold_expression 'I > 2\s(I)'
_cod_data_source_file vm4044sup1.cif
_cod_data_source_block I
_cod_database_code 1558437
_shelx_space_group_comment
;
The symmetry employed for this shelxl refinement is uniquely defined
by the following loop, which should always be used as a source of
symmetry information in preference to the above space-group names.
They are only intended as comments.
;
_shelx_estimated_absorpt_t_min 0.849
_shelx_estimated_absorpt_t_max 0.878

loop_
_space_group_symop_operation_xyz
'x, y, z'
'-x, -y, -z'

loop_
_atom_site_type_symbol
_atom_site_label
_atom_site_fract_x
_atom_site_fract_y
_atom_site_fract_z
_atom_site_U_iso_or_equiv
_atom_site_adp_type
_atom_site_calc_flag
_atom_site_occupancy
_atom_site_disorder_assembly
_atom_site_disorder_group
O O1 -0.2283(2) 0.7780(2) 0.53901(10) 0.0780(5) Uani d 1 . .
N N1 0.7607(4) 0.3451(3) 0.04455(13) 0.0857(6) Uani d 1 . .
C C1 0.2420(3) 0.6151(2) 0.32693(12) 0.0518(4) Uani d 1 . .
C C2 0.1652(3) 0.6113(3) 0.23990(13) 0.0580(5) Uani d 1 . .
H H2 0.022952 0.658976 0.231111 0.070 Uiso calc 1 . .
C C3 0.2945(3) 0.5390(3) 0.16681(12) 0.0613(5) Uani d 1 . .
H H3 0.240243 0.537500 0.109219 0.074 Uiso calc 1 . .
C C4 0.5071(3) 0.4682(2) 0.17993(12) 0.0551(5) Uani d 1 . .
C C5 0.5873(3) 0.4695(2) 0.26642(12) 0.0556(5) Uani d 1 . .
H H5 0.729197 0.421032 0.274983 0.067 Uiso calc 1 . .
C C6 0.4562(3) 0.5427(3) 0.33882(12) 0.0558(5) Uani d 1 . .
H H6 0.510499 0.544070 0.396389 0.067 Uiso calc 1 . .
C C7 0.0932(3) 0.6890(2) 0.40188(13) 0.0565(5) Uani d 1 . .
H H7 -0.057548 0.708491 0.387342 0.068 Uiso calc 1 . .
C C8 0.1490(3) 0.7312(3) 0.48794(13) 0.0606(5) Uani d 1 . .
H H8 0.299879 0.721005 0.505402 0.073 Uiso calc 1 . .
C C9 -0.0252(3) 0.7946(3) 0.55739(13) 0.0580(5) Uani d 1 . .
C C10 0.0541(3) 0.8750(2) 0.64974(12) 0.0519(4) Uani d 1 . .
C C11 0.2692(3) 0.9570(3) 0.66834(13) 0.0576(5) Uani d 1 . .
H H11 0.369553 0.959948 0.621986 0.069 Uiso calc 1 . .
C C12 0.3322(3) 1.0337(3) 0.75564(14) 0.0611(5) Uani d 1 . .
H H12 0.474772 1.089423 0.766886 0.073 Uiso calc 1 . .
C C13 0.1902(3) 1.0302(2) 0.82681(13) 0.0587(5) Uani d 1 . .
C C14 -0.0233(3) 0.9458(3) 0.80743(13) 0.0613(5) Uani d 1 . .
H H14 -0.121386 0.939348 0.854076 0.074 Uiso calc 1 . .
C C15 -0.0909(3) 0.8723(3) 0.72091(13) 0.0574(5) Uani d 1 . .
H H15 -0.235381 0.819966 0.709725 0.069 Uiso calc 1 . .
C C16 0.2597(4) 1.1135(3) 0.92168(15) 0.0803(7) Uani d 1 . .
H H16A 0.405925 1.172112 0.922209 0.120 Uiso calc 1 . .
H H16B 0.268634 1.019697 0.955689 0.120 Uiso calc 1 . .
H H16C 0.149003 1.201979 0.947754 0.120 Uiso calc 1 . .
C C17 0.6484(4) 0.3977(3) 0.10434(13) 0.0648(5) Uani d 1 . .

loop_
_atom_site_aniso_label
_atom_site_aniso_U_11
_atom_site_aniso_U_22
_atom_site_aniso_U_33
_atom_site_aniso_U_12
_atom_site_aniso_U_13
_atom_site_aniso_U_23
O1 0.0489(7) 0.1059(12) 0.0725(9) -0.0032(7) -0.0061(6) 0.0041(8)
N1 0.0888(14) 0.1008(15) 0.0662(12) 0.0074(11) 0.0107(10) 0.0141(10)
C1 0.0492(9) 0.0493(9) 0.0571(9) -0.0090(7) -0.0044(7) 0.0121(7)
C2 0.0506(9) 0.0646(11) 0.0614(10) -0.0032(8) -0.0078(8) 0.0195(8)
C3 0.0596(10) 0.0720(12) 0.0545(10) -0.0105(9) -0.0090(8) 0.0190(8)
C4 0.0560(10) 0.0534(9) 0.0558(10) -0.0086(7) -0.0011(7) 0.0115(7)
C5 0.0489(9) 0.0591(10) 0.0593(10) -0.0033(7) -0.0044(7) 0.0139(8)
C6 0.0543(9) 0.0619(10) 0.0515(9) -0.0046(8) -0.0084(7) 0.0132(7)
C7 0.0499(9) 0.0556(10) 0.0637(11) -0.0027(7) -0.0052(8) 0.0120(8)
C8 0.0503(9) 0.0696(12) 0.0606(10) 0.0019(8) -0.0028(8) 0.0109(9)
C9 0.0476(9) 0.0609(10) 0.0642(11) 0.0008(7) -0.0032(8) 0.0105(8)
C10 0.0443(8) 0.0508(9) 0.0604(10) 0.0019(7) 0.0004(7) 0.0109(7)
C11 0.0450(9) 0.0593(10) 0.0672(11) -0.0029(7) 0.0050(7) 0.0105(8)
C12 0.0457(8) 0.0578(10) 0.0758(12) -0.0042(7) -0.0042(8) 0.0055(9)
C13 0.0576(10) 0.0524(10) 0.0643(11) 0.0019(8) -0.0046(8) 0.0082(8)
C14 0.0568(10) 0.0627(11) 0.0633(11) -0.0039(8) 0.0073(8) 0.0106(8)
C15 0.0437(8) 0.0583(10) 0.0685(11) -0.0044(7) 0.0026(7) 0.0099(8)
C16 0.0880(15) 0.0769(14) 0.0691(13) -0.0031(12) -0.0106(11) 0.0008(11)
C17 0.0694(12) 0.0678(12) 0.0572(11) -0.0050(9) -0.0026(9) 0.0135(9)

loop_
_atom_type_symbol
_atom_type_description
_atom_type_scat_dispersion_real
_atom_type_scat_dispersion_imag
_atom_type_scat_source
C C 0.0181 0.0091 'International Tables Vol C Tables 4.2.6.8 and 6.1.1.4'
H H 0.0000 0.0000 'International Tables Vol C Tables 4.2.6.8 and 6.1.1.4'
N N 0.0311 0.0180 'International Tables Vol C Tables 4.2.6.8 and 6.1.1.4'
O O 0.0492 0.0322 'International Tables Vol C Tables 4.2.6.8 and 6.1.1.4'

loop_
_geom_angle_atom_site_label_1
_geom_angle_atom_site_label_2
_geom_angle_atom_site_label_3
_geom_angle_site_symmetry_1
_geom_angle_site_symmetry_3
_geom_angle
_geom_angle_publ_flag
C2 C1 C6 . . 118.38(16) ?
C2 C1 C7 . . 118.95(16) ?
C6 C1 C7 . . 122.64(16) ?
C3 C2 C1 . . 121.61(17) ?
C3 C2 H2 . . 119.2 ?
C1 C2 H2 . . 119.2 ?
C2 C3 C4 . . 119.20(17) ?
C2 C3 H3 . . 120.4 ?
C4 C3 H3 . . 120.4 ?
C3 C4 C5 . . 120.28(17) ?
C3 C4 C17 . . 120.01(17) ?
C5 C4 C17 . . 119.69(17) ?
C6 C5 C4 . . 119.81(16) ?
C6 C5 H5 . . 120.1 ?
C4 C5 H5 . . 120.1 ?
C5 C6 C1 . . 120.71(16) ?
C5 C6 H6 . . 119.6 ?
C1 C6 H6 . . 119.6 ?
C8 C7 C1 . . 127.33(17) ?
C8 C7 H7 . . 116.3 ?
C1 C7 H7 . . 116.3 ?
C7 C8 C9 . . 121.20(17) ?
C7 C8 H8 . . 119.4 ?
C9 C8 H8 . . 119.4 ?
O1 C9 C10 . . 120.84(17) ?
O1 C9 C8 . . 120.86(17) ?
C10 C9 C8 . . 118.29(15) ?
C15 C10 C11 . . 118.40(17) ?
C15 C10 C9 . . 119.20(16) ?
C11 C10 C9 . . 122.39(16) ?
C12 C11 C10 . . 119.91(17) ?
C12 C11 H11 . . 120.0 ?
C10 C11 H11 . . 120.0 ?
C11 C12 C13 . . 122.10(17) ?
C11 C12 H12 . . 119.0 ?
C13 C12 H12 . . 119.0 ?
C12 C13 C14 . . 117.43(17) ?
C12 C13 C16 . . 121.89(18) ?
C14 C13 C16 . . 120.68(18) ?
C15 C14 C13 . . 121.31(17) ?
C15 C14 H14 . . 119.3 ?
C13 C14 H14 . . 119.3 ?
C14 C15 C10 . . 120.83(16) ?
C14 C15 H15 . . 119.6 ?
C10 C15 H15 . . 119.6 ?
C13 C16 H16A . . 109.5 ?
C13 C16 H16B . . 109.5 ?
H16A C16 H16B . . 109.5 ?
C13 C16 H16C . . 109.5 ?
H16A C16 H16C . . 109.5 ?
H16B C16 H16C . . 109.5 ?
N1 C17 C4 . . 178.8(2) ?

loop_
_geom_bond_atom_site_label_1
_geom_bond_atom_site_label_2
_geom_bond_site_symmetry_2
_geom_bond_distance
_geom_bond_publ_flag
O1 C9 . 1.220(2) ?
N1 C17 . 1.136(3) ?
C1 C2 . 1.394(3) ?
C1 C6 . 1.398(3) ?
C1 C7 . 1.464(3) ?
C2 C3 . 1.373(3) ?
C2 H2 . 0.9300 ?
C3 C4 . 1.389(3) ?
C3 H3 . 0.9300 ?
C4 C5 . 1.396(3) ?
C4 C17 . 1.439(3) ?
C5 C6 . 1.373(3) ?
C5 H5 . 0.9300 ?
C6 H6 . 0.9300 ?
C7 C8 . 1.323(3) ?
C7 H7 . 0.9300 ?
C8 C9 . 1.489(3) ?
C8 H8 . 0.9300 ?
C9 C10 . 1.481(3) ?
C10 C15 . 1.392(3) ?
C10 C11 . 1.399(2) ?
C11 C12 . 1.381(3) ?
C11 H11 . 0.9300 ?
C12 C13 . 1.382(3) ?
C12 H12 . 0.9300 ?
C13 C14 . 1.399(3) ?
C13 C16 . 1.503(3) ?
C14 C15 . 1.373(3) ?
C14 H14 . 0.9300 ?
C15 H15 . 0.9300 ?
C16 H16A . 0.9600 ?
C16 H16B . 0.9600 ?
C16 H16C . 0.9600 ?

loop_
_geom_hbond_atom_site_label_D
_geom_hbond_atom_site_label_H
_geom_hbond_atom_site_label_A
_geom_hbond_site_symmetry_A
_geom_hbond_distance_DH
_geom_hbond_distance_HA
_geom_hbond_distance_DA
_geom_hbond_angle_DHA
_geom_hbond_publ_flag
C2 H2 Cg2 2_576 0.93 2.98 3.645(2) 129 y
C5 H5 Cg2 2_666 0.93 2.91 3.5929(18) 132 y
C12 H12 Cg1 2_676 0.93 2.98 3.637(2) 129 y
C15 H15 Cg1 2_566 0.93 2.99 3.604(2) 125 y

loop_
_geom_torsion_atom_site_label_1
_geom_torsion_atom_site_label_2
_geom_torsion_atom_site_label_3
_geom_torsion_atom_site_label_4
_geom_torsion_site_symmetry_1
_geom_torsion_site_symmetry_2
_geom_torsion_site_symmetry_3
_geom_torsion_site_symmetry_4
_geom_torsion
_geom_torsion_publ_flag
C6 C1 C2 C3 . . . . 0.0(3) ?
C7 C1 C2 C3 . . . . -178.17(16) ?
C1 C2 C3 C4 . . . . -0.1(3) ?
C2 C3 C4 C5 . . . . 0.4(3) ?
C2 C3 C4 C17 . . . . -177.81(17) ?
C3 C4 C5 C6 . . . . -0.6(3) ?
C17 C4 C5 C6 . . . . 177.68(16) ?
C4 C5 C6 C1 . . . . 0.4(3) ?
C2 C1 C6 C5 . . . . -0.1(3) ?
C7 C1 C6 C5 . . . . 177.96(16) ?
C2 C1 C7 C8 . . . . -167.96(18) ?
C6 C1 C7 C8 . . . . 14.0(3) ?
C1 C7 C8 C9 . . . . -176.11(17) ?
C7 C8 C9 O1 . . . . 13.5(3) ?
C7 C8 C9 C10 . . . . -167.68(18) ?
O1 C9 C10 C15 . . . . 22.7(3) ?
C8 C9 C10 C15 . . . . -156.09(18) ?
O1 C9 C10 C11 . . . . -156.2(2) ?
C8 C9 C10 C11 . . . . 25.0(3) ?
C15 C10 C11 C12 . . . . -0.4(3) ?
C9 C10 C11 C12 . . . . 178.50(16) ?
C10 C11 C12 C13 . . . . 1.0(3) ?
C11 C12 C13 C14 . . . . -0.2(3) ?
C11 C12 C13 C16 . . . . 179.91(18) ?
C12 C13 C14 C15 . . . . -1.2(3) ?
C16 C13 C14 C15 . . . . 178.69(19) ?
C13 C14 C15 C10 . . . . 1.8(3) ?
C11 C10 C15 C14 . . . . -1.0(3) ?
C9 C10 C15 C14 . . . . -179.91(16) ?

_cod_database_fobs_code 1558437
